data_9016325
loop_
_publ_author_name
'Morosin, B.'

_publ_section_title
;
 Hydrogen uranyl phosphate tetrahydrate, a hydrogen ion solid electrolyte
;
_journal_name_full 'Acta Crystallographica, Section B'
_journal_page_first 3732
_journal_page_last 3734
_journal_paper_doi 10.1107/S0567740878011991
_journal_volume 34
_journal_year 1978
_chemical_compound_source Synthetic
_chemical_formula_sum 'H8 O10 P U'
_chemical_name_mineral Chernikovite
_space_group_IT_number 130
_symmetry_space_group_name_Hall '-P 4a 2ac'
_symmetry_space_group_name_H-M 'P 4/n c c :2'
_cell_angle_alpha 90
_cell_angle_beta 90
_cell_angle_gamma 90
_cell_formula_units_Z 4
_cell_length_a 6.995
_cell_length_b 6.995
_cell_length_c 17.491
_cell_volume 855.835
_database_code_amcsd 0019269
_exptl_crystal_density_diffrn 3.392
_cod_original_sg_symbol_H-M 'P 4/n c c'
_cod_original_formula_sum 'U P O10 H8'
_cod_database_code 9016325

loop_
_space_group_symop_operation_xyz
x,y,z
1/2-y,1/2-x,1/2+z
1/2+y,1/2+x,1/2-z
1/2+y,-x,-z
1/2-y,x,z
x,1/2-y,1/2+z
-x,1/2+y,1/2-z
1/2+x,1/2+y,-z
1/2-x,1/2-y,z
y,x,1/2+z
-y,-x,1/2-z
-y,1/2+x,-z
y,1/2-x,z
1/2-x,y,1/2+z
1/2+x,-y,1/2-z
-x,-y,-z

loop_
_atom_site_label
_atom_site_fract_x
_atom_site_fract_y
_atom_site_fract_z
_atom_site_type_symbol
_atom_site_attached_hydrogens
U 0.25000 0.25000 0.04935 U 0
P 0.75000 0.25000 0.00000 P 0
O1 0.25000 0.25000 0.15140 O 0
O2 0.25000 0.25000 -0.05070 O 0
O3 0.57800 0.28600 0.05090 O 0
Wat4 0.83700 0.02000 0.18910 O 2

loop_
_cod_changelog_entry_id
_cod_changelog_entry_author
_cod_changelog_entry_date
_cod_changelog_entry_text
1
;cod-tools version 3.8.0
Id: cif_guess_AMCSD_atom_types 9574 2023-05-10 09:00:05Z saulius
;
2023-05-10T18:56:56+03:00
;Derived atom types and hydrogen counts
from atom names that follow the AMCSD naming convention
(Wat == water, O-H == hydroxyl).
;

loop_
_cod_related_entry_id
_cod_related_entry_database
_cod_related_entry_code
1 AMCSD 0019269
